data_7034612
loop_
_publ_author_name
'Kalinowska-Lis, Urszula'
'Felczak, Aleksandra'
'Ch\;eci\'nska, Lilianna'
'Zawadzka, Katarzyna'
'Patyna, Emilia'
'Lisowska, Katarzyna'
'Ochocki, Justyn'

_publ_section_title
;
 Synthesis, characterization and antimicrobial activity of water-soluble
 silver(i) complexes of metronidazole drug and selected counter-ions.
;
_journal_issue 17
_journal_name_full 'Dalton transactions (Cambridge, England : 2003)'
_journal_page_first 8178
_journal_page_last 8189
_journal_paper_doi 10.1039/c5dt00403a
_journal_volume 44
_journal_year 2015
_chemical_formula_moiety 'C12 H18 Ag Cl N6 O10'
_chemical_formula_sum 'C12 H18 Ag Cl N6 O10'
_chemical_formula_weight 549.64
_space_group_crystal_system monoclinic
_space_group_IT_number 14
_space_group_name_Hall '-P 2ybc'
_space_group_name_H-M_alt 'P 1 21/c 1'
_symmetry_space_group_name_Hall '-P 2ybc'
_symmetry_space_group_name_H-M 'P 1 21/c 1'
_atom_sites_solution_hydrogens mixed
_audit_creation_method SHELXL-2013
_audit_update_record
;
2014-09-26 deposited with the CCDC.
2015-03-24 downloaded from the CCDC.
;
_cell_angle_alpha 90
_cell_angle_beta 90.151(1)
_cell_angle_gamma 90
_cell_formula_units_Z 4
_cell_length_a 7.35420(1)
_cell_length_b 9.5694(2)
_cell_length_c 27.1612(4)
_cell_measurement_reflns_used 30943
_cell_measurement_temperature 100(2)
_cell_measurement_theta_max 40.7850
_cell_measurement_theta_min 2.5380
_cell_volume 1911.47(5)
_computing_cell_refinement
;
CrysAlisPro, Agilent Technologies,
Version 1.171.36.32 (release 02-08-2013 CrysAlis171 .NET)
(compiled Aug  2 2013,16:46:58)
;
_computing_data_collection
;
CrysAlisPro, Agilent Technologies,
Version 1.171.36.32 (release 02-08-2013 CrysAlis171 .NET)
(compiled Aug  2 2013,16:46:58)
;
_computing_data_reduction
;
CrysAlisPro, Agilent Technologies,
Version 1.171.36.32 (release 02-08-2013 CrysAlis171 .NET)
(compiled Aug  2 2013,16:46:58)
;
_computing_molecular_graphics
; 
C. F. Macrae, I. J. Bruno, J. A. Chisholm, P. R. Edgington, P. McCabe, E.
Pidcock, L. Rodriguez-Monge, R. Taylor, J. van de Streek and P. A. Wood
(2008). <i>J. Appl. Cryst.</i> <b>41</b>, 466--470.

Spek, A. L. (2009). <i>Acta Cryst.</i> D<b>65</b>, 148--155.
;
_computing_publication_material
;
Sheldrick, G. M. (2008). <i>Acta Cryst.</i> A<b>64</b>, 112--122.

Westrip, S. P. (2010). <i>J. Appl. Cryst.</i> <b>43</b>, 920--925.
;
_computing_structure_refinement
;  
Sheldrick, G. M. (2008). <i>Acta Cryst.</i> A<b>64</b>, 112--122.
;
_computing_structure_solution
;  
Sheldrick, G. M. (2008). <i>Acta Cryst.</i> A<b>64</b>, 112--122.
;
_diffrn_ambient_temperature 100(2)
_diffrn_detector_area_resol_mean 10.4498
_diffrn_measured_fraction_theta_full 1.000
_diffrn_measured_fraction_theta_max 1.000
_diffrn_measurement_device_type 'SuperNova, Dual, Cu at zero, Atlas'
_diffrn_measurement_method '\w scans'
_diffrn_radiation_monochromator mirror
_diffrn_radiation_source 'SuperNova (Mo) X-ray Source'
_diffrn_radiation_type MoK\a
_diffrn_radiation_wavelength 0.71073
_diffrn_reflns_av_R_equivalents 0.0338
_diffrn_reflns_av_unetI/netI 0.0154
_diffrn_reflns_Laue_measured_fraction_full 1.000
_diffrn_reflns_Laue_measured_fraction_max 1.000
_diffrn_reflns_limit_h_max 5
_diffrn_reflns_limit_h_min -9
_diffrn_reflns_limit_k_max 12
_diffrn_reflns_limit_k_min -12
_diffrn_reflns_limit_l_max 35
_diffrn_reflns_limit_l_min -35
_diffrn_reflns_number 45710
_diffrn_reflns_point_group_measured_fraction_full 1.000
_diffrn_reflns_point_group_measured_fraction_max 1.000
_diffrn_reflns_theta_full 25.242
_diffrn_reflns_theta_max 27.993
_diffrn_reflns_theta_min 2.128
_exptl_absorpt_coefficient_mu 1.262
_exptl_absorpt_correction_T_max 1.00000
_exptl_absorpt_correction_T_min 0.81214
_exptl_absorpt_correction_type multi-scan
_exptl_absorpt_process_details
;
CrysAlisPro, Agilent Technologies,
Version 1.171.36.32 (release 02-08-2013 CrysAlis171 .NET)
(compiled Aug  2 2013,16:46:58)
Empirical absorption correction using spherical harmonics,
 implemented in SCALE3 ABSPACK scaling algorithm.
;
_exptl_crystal_colour colourless
_exptl_crystal_density_diffrn 1.910
_exptl_crystal_density_method 'not measured'
_exptl_crystal_description needle
_exptl_crystal_F_000 1104
_exptl_crystal_size_max 0.280
_exptl_crystal_size_mid 0.020
_exptl_crystal_size_min 0.020
_refine_diff_density_max 0.700
_refine_diff_density_min -0.709
_refine_diff_density_rms 0.067
_refine_ls_extinction_method none
_refine_ls_goodness_of_fit_ref 1.041
_refine_ls_hydrogen_treatment mixed
_refine_ls_matrix_type full
_refine_ls_number_parameters 282
_refine_ls_number_reflns 4607
_refine_ls_number_restraints 0
_refine_ls_restrained_S_all 1.041
_refine_ls_R_factor_all 0.0231
_refine_ls_R_factor_gt 0.0215
_refine_ls_shift/su_max 0.001
_refine_ls_shift/su_mean 0.000
_refine_ls_structure_factor_coef Fsqd
_refine_ls_weighting_details 'w=1/[\s^2^(Fo^2^)+(0.0229P)^2^+2.1443P] where P=(Fo^2^+2Fc^2^)/3'
_refine_ls_weighting_scheme calc
_refine_ls_wR_factor_gt 0.0512
_refine_ls_wR_factor_ref 0.0521
_reflns_Friedel_coverage 0.000
_reflns_number_gt 4401
_reflns_number_total 4607
_reflns_threshold_expression 'I > 2\s(I)'
_cod_data_source_file c5dt00403a3.cif
_cod_data_source_block complex2
_cod_depositor_comments 'Adding full bibliography for 7034611--7034615.cif.'
_cod_database_code 7034612
_shelx_space_group_comment
;
The symmetry employed for this shelxl refinement is uniquely defined
by the following loop, which should always be used as a source of
symmetry information in preference to the above space-group names.
They are only intended as comments.
;
_shelx_estimated_absorpt_t_min 0.719
_shelx_estimated_absorpt_t_max 0.975
_shelxl_version_number 2013-4

loop_
_space_group_symop_operation_xyz
'x, y, z'
'-x, y+1/2, -z+1/2'
'-x, -y, -z'
'x, -y-1/2, z-1/2'

loop_
_atom_site_label
_atom_site_type_symbol
_atom_site_fract_x
_atom_site_fract_y
_atom_site_fract_z
_atom_site_U_iso_or_equiv
_atom_site_adp_type
_atom_site_occupancy
_atom_site_site_symmetry_order
_atom_site_calc_flag
_atom_site_refinement_flags_posn
_atom_site_refinement_flags_adp
Ag1 Ag 0.28237(2) 0.43731(2) 0.50055(2) 0.01403(5) Uani 1 1 d . .
O1 O -0.0647(2) 0.03409(17) 0.35757(6) 0.0203(3) Uani 1 1 d . .
O2 O -0.0866(2) 0.44751(18) 0.28068(6) 0.0238(4) Uani 1 1 d . .
O3 O -0.0698(2) 0.64560(17) 0.31975(6) 0.0214(3) Uani 1 1 d . .
O4 O 0.7430(3) 0.1366(2) 0.63898(6) 0.0258(4) Uani 1 1 d . .
O5 O 0.5767(3) 0.48243(19) 0.72854(6) 0.0272(4) Uani 1 1 d . .
O6 O 0.4816(2) 0.67364(16) 0.69342(6) 0.0180(3) Uani 1 1 d . .
N1 N 0.2039(2) 0.42153(17) 0.42529(6) 0.0131(3) Uani 1 1 d . .
N2 N 0.1300(2) 0.32098(18) 0.35433(6) 0.0123(3) Uani 1 1 d . .
N3 N -0.0357(2) 0.5202(2) 0.31583(6) 0.0158(4) Uani 1 1 d . .
N4 N 0.3549(2) 0.42175(18) 0.57618(6) 0.0126(3) Uani 1 1 d . .
N5 N 0.4507(2) 0.32681(18) 0.64607(6) 0.0119(3) Uani 1 1 d . .
N6 N 0.5048(2) 0.54588(19) 0.69404(6) 0.0156(3) Uani 1 1 d . .
C1 C 0.1131(3) 0.5181(2) 0.39811(7) 0.0134(4) Uani 1 1 d . .
H1 H 0.0873 0.6094 0.4076 0.016 Uiso 1 1 calc R U
C2 C 0.0662(3) 0.4574(2) 0.35425(7) 0.0130(4) Uani 1 1 d . .
C3 C 0.2139(3) 0.3039(2) 0.39844(7) 0.0128(4) Uani 1 1 d . .
C4 C 0.3073(3) 0.1748(2) 0.41510(8) 0.0191(4) Uani 1 1 d . .
H4A H 0.3880 0.1967 0.4418 0.029 Uiso 1 1 calc R U
H4B H 0.3757 0.1361 0.3883 0.029 Uiso 1 1 calc R U
H4C H 0.2186 0.1080 0.4259 0.029 Uiso 1 1 calc R U
C5 C 0.1136(3) 0.2135(2) 0.31534(7) 0.0159(4) Uani 1 1 d . .
H5A H 0.2143 0.1485 0.3182 0.019 Uiso 1 1 calc R U
H5B H 0.1217 0.2583 0.2834 0.019 Uiso 1 1 calc R U
C6 C -0.0641(3) 0.1330(2) 0.31831(8) 0.0176(4) Uani 1 1 d . .
H6A H -0.1634 0.1984 0.3229 0.021 Uiso 1 1 calc R U
H6B H -0.0844 0.0844 0.2874 0.021 Uiso 1 1 calc R U
C7 C 0.3881(3) 0.5277(2) 0.60831(7) 0.0129(4) Uani 1 1 d . .
H7 H 0.3727 0.6225 0.6020 0.015 Uiso 1 1 calc R U
C8 C 0.4479(3) 0.4709(2) 0.65160(7) 0.0126(4) Uani 1 1 d . .
C9 C 0.3926(3) 0.3017(2) 0.59971(7) 0.0125(4) Uani 1 1 d . .
C10 C 0.3698(3) 0.1613(2) 0.57753(8) 0.0166(4) Uani 1 1 d . .
H10A H 0.2982 0.1687 0.5480 0.025 Uiso 1 1 calc R U
H10B H 0.3093 0.1009 0.6005 0.025 Uiso 1 1 calc R U
H10C H 0.4869 0.1232 0.5697 0.025 Uiso 1 1 calc R U
C11 C 0.4874(3) 0.2187(2) 0.68342(8) 0.0161(4) Uani 1 1 d . .
H11A H 0.4180 0.1355 0.6755 0.019 Uiso 1 1 calc R U
H11B H 0.4475 0.2521 0.7153 0.019 Uiso 1 1 calc R U
C12 C 0.6873(3) 0.1817(2) 0.68618(8) 0.0182(4) Uani 1 1 d . .
H12A H 0.7576 0.2626 0.6962 0.022 Uiso 1 1 calc R U
H12B H 0.7065 0.1078 0.7101 0.022 Uiso 1 1 calc R U
H1A H -0.090(4) 0.070(3) 0.3819(13) 0.034(9) Uiso 1 1 d . .
H4 H 0.838(5) 0.106(4) 0.6412(13) 0.037(9) Uiso 1 1 d . .
Cl1 Cl 0.18898(6) 0.79724(5) 0.51198(2) 0.01319(9) Uani 1 1 d . .
O7 O 0.3455(2) 0.71097(16) 0.50158(7) 0.0227(3) Uani 1 1 d . .
O8 O 0.0341(2) 0.7432(2) 0.48587(6) 0.0273(4) Uani 1 1 d . .
O9 O 0.2249(2) 0.93823(15) 0.49830(7) 0.0273(3) Uani 1 1 d . .
O10 O 0.1542(2) 0.78951(18) 0.56471(6) 0.0234(3) Uani 1 1 d . .

loop_
_atom_site_aniso_label
_atom_site_aniso_U_11
_atom_site_aniso_U_22
_atom_site_aniso_U_33
_atom_site_aniso_U_23
_atom_site_aniso_U_13
_atom_site_aniso_U_12
Ag1 0.01758(7) 0.01641(7) 0.00808(7) -0.00055(5) -0.00296(6) -0.00065(5)
O1 0.0247(8) 0.0176(8) 0.0186(8) -0.0021(6) 0.0053(7) -0.0018(6)
O2 0.0263(8) 0.0307(9) 0.0144(7) 0.0016(6) -0.0078(6) -0.0053(7)
O3 0.0175(7) 0.0202(8) 0.0263(9) 0.0084(6) -0.0021(6) 0.0018(6)
O4 0.0242(9) 0.0323(10) 0.0210(8) -0.0070(7) -0.0027(7) 0.0118(8)
O5 0.0382(10) 0.0284(9) 0.0149(8) -0.0043(7) -0.0117(7) 0.0097(8)
O6 0.0218(8) 0.0162(7) 0.0162(7) -0.0052(6) 0.0004(6) -0.0009(6)
N1 0.0143(8) 0.0131(8) 0.0118(8) 0.0003(6) -0.0005(7) -0.0011(6)
N2 0.0135(7) 0.0134(8) 0.0100(8) -0.0011(6) -0.0004(6) -0.0019(6)
N3 0.0113(8) 0.0231(9) 0.0131(8) 0.0054(7) -0.0008(6) -0.0042(7)
N4 0.0126(7) 0.0136(8) 0.0115(8) -0.0001(6) -0.0009(6) 0.0005(6)
N5 0.0129(7) 0.0147(8) 0.0081(7) 0.0015(6) -0.0007(6) 0.0002(6)
N6 0.0161(8) 0.0208(9) 0.0098(8) -0.0029(6) -0.0007(7) 0.0011(7)
C1 0.0125(9) 0.0146(9) 0.0132(9) 0.0009(7) 0.0014(7) -0.0006(7)
C2 0.0120(9) 0.0158(9) 0.0114(9) 0.0016(7) -0.0003(7) -0.0010(7)
C3 0.0127(8) 0.0141(9) 0.0116(9) 0.0001(7) -0.0001(7) -0.0024(7)
C4 0.0244(11) 0.0135(9) 0.0193(10) 0.0003(8) -0.0064(9) 0.0006(8)
C5 0.0181(10) 0.0201(10) 0.0094(9) -0.0050(7) 0.0015(7) -0.0026(8)
C6 0.0190(10) 0.0204(10) 0.0134(9) -0.0033(8) -0.0006(8) -0.0034(8)
C7 0.0133(9) 0.0144(9) 0.0109(9) 0.0001(7) 0.0007(7) 0.0000(7)
C8 0.0124(9) 0.0160(9) 0.0095(9) -0.0013(7) 0.0000(7) 0.0003(7)
C9 0.0119(9) 0.0151(9) 0.0104(9) 0.0008(7) 0.0009(7) -0.0012(7)
C10 0.0210(10) 0.0137(9) 0.0151(9) -0.0011(8) -0.0008(8) -0.0037(8)
C11 0.0206(10) 0.0153(10) 0.0125(9) 0.0054(7) -0.0020(8) -0.0007(8)
C12 0.0207(10) 0.0190(10) 0.0149(9) 0.0015(8) -0.0043(8) 0.0026(8)
Cl1 0.0161(2) 0.0112(2) 0.0122(2) -0.00110(15) 0.00049(16) 0.00030(16)
O7 0.0211(7) 0.0187(7) 0.0284(8) 0.0022(7) 0.0082(7) 0.0066(6)
O8 0.0202(8) 0.0378(10) 0.0238(9) -0.0060(7) -0.0020(6) -0.0076(7)
O9 0.0412(9) 0.0112(7) 0.0294(9) 0.0028(6) 0.0015(9) -0.0006(6)
O10 0.0304(9) 0.0284(9) 0.0115(7) 0.0010(6) 0.0026(6) 0.0044(7)

loop_
_atom_type_symbol
_atom_type_description
_atom_type_scat_dispersion_real
_atom_type_scat_dispersion_imag
_atom_type_scat_source
C C 0.0033 0.0016 'International Tables Vol C Tables 4.2.6.8 and 6.1.1.4'
H H 0.0000 0.0000 'International Tables Vol C Tables 4.2.6.8 and 6.1.1.4'
N N 0.0061 0.0033 'International Tables Vol C Tables 4.2.6.8 and 6.1.1.4'
O O 0.0106 0.0060 'International Tables Vol C Tables 4.2.6.8 and 6.1.1.4'
Ag Ag -0.8971 1.1015 'International Tables Vol C Tables 4.2.6.8 and 6.1.1.4'
Cl Cl 0.1484 0.1585 'International Tables Vol C Tables 4.2.6.8 and 6.1.1.4'

loop_
_geom_angle_atom_site_label_1
_geom_angle_atom_site_label_2
_geom_angle_atom_site_label_3
_geom_angle
N4 Ag1 N1 171.82(7)
C6 O1 H1A 110(2)
C12 O4 H4 108(3)
C3 N1 C1 107.63(17)
C3 N1 Ag1 124.47(13)
C1 N1 Ag1 127.28(14)
C3 N2 C2 105.52(16)
C3 N2 C5 125.76(17)
C2 N2 C5 128.71(17)
O3 N3 O2 123.58(18)
O3 N3 C2 117.22(18)
O2 N3 C2 119.20(18)
C9 N4 C7 107.22(16)
C9 N4 Ag1 124.79(13)
C7 N4 Ag1 127.74(14)
C9 N5 C8 105.86(16)
C9 N5 C11 125.03(17)
C8 N5 C11 128.76(17)
O6 N6 O5 123.79(18)
O6 N6 C8 116.71(17)
O5 N6 C8 119.49(18)
N1 C1 C2 107.86(18)
N1 C1 H1 126.1
C2 C1 H1 126.1
C1 C2 N2 108.27(17)
C1 C2 N3 126.35(19)
N2 C2 N3 125.34(18)
N1 C3 N2 110.72(17)
N1 C3 C4 123.92(18)
N2 C3 C4 125.36(18)
C3 C4 H4A 109.5
C3 C4 H4B 109.5
H4A C4 H4B 109.5
C3 C4 H4C 109.5
H4A C4 H4C 109.5
H4B C4 H4C 109.5
N2 C5 C6 112.52(17)
N2 C5 H5A 109.1
C6 C5 H5A 109.1
N2 C5 H5B 109.1
C6 C5 H5B 109.1
H5A C5 H5B 107.8
O1 C6 C5 112.39(18)
O1 C6 H6A 109.1
C5 C6 H6A 109.1
O1 C6 H6B 109.1
C5 C6 H6B 109.1
H6A C6 H6B 107.9
N4 C7 C8 108.17(18)
N4 C7 H7 125.9
C8 C7 H7 125.9
C7 C8 N5 107.90(17)
C7 C8 N6 126.17(19)
N5 C8 N6 125.88(18)
N4 C9 N5 110.84(17)
N4 C9 C10 123.98(18)
N5 C9 C10 125.17(18)
C9 C10 H10A 109.5
C9 C10 H10B 109.5
H10A C10 H10B 109.5
C9 C10 H10C 109.5
H10A C10 H10C 109.5
H10B C10 H10C 109.5
N5 C11 C12 112.01(17)
N5 C11 H11A 109.2
C12 C11 H11A 109.2
N5 C11 H11B 109.2
C12 C11 H11B 109.2
H11A C11 H11B 107.9
O4 C12 C11 108.05(17)
O4 C12 H12A 110.1
C11 C12 H12A 110.1
O4 C12 H12B 110.1
C11 C12 H12B 110.1
H12A C12 H12B 108.4
O9 Cl1 O8 111.08(11)
O9 Cl1 O7 109.99(10)
O8 Cl1 O7 109.19(10)
O9 Cl1 O10 109.73(11)
O8 Cl1 O10 109.03(10)
O7 Cl1 O10 107.76(10)

loop_
_geom_bond_atom_site_label_1
_geom_bond_atom_site_label_2
_geom_bond_distance
Ag1 N4 2.1261(17)
Ag1 N1 2.1281(17)
O1 C6 1.426(3)
O1 H1A 0.77(3)
O2 N3 1.238(2)
O3 N3 1.230(2)
O4 C12 1.414(3)
O4 H4 0.76(4)
O5 N6 1.235(2)
O6 N6 1.235(2)
N1 C3 1.343(3)
N1 C1 1.357(3)
N2 C3 1.356(2)
N2 C2 1.388(3)
N2 C5 1.481(2)
N3 C2 1.417(3)
N4 C9 1.344(3)
N4 C7 1.360(3)
N5 C9 1.350(2)
N5 C8 1.387(3)
N5 C11 1.473(2)
N6 C8 1.420(3)
C1 C2 1.369(3)
C1 H1 0.9300
C3 C4 1.484(3)
C4 H4A 0.9600
C4 H4B 0.9600
C4 H4C 0.9600
C5 C6 1.519(3)
C5 H5A 0.9700
C5 H5B 0.9700
C6 H6A 0.9700
C6 H6B 0.9700
C7 C8 1.367(3)
C7 H7 0.9300
C9 C10 1.482(3)
C10 H10A 0.9600
C10 H10B 0.9600
C10 H10C 0.9600
C11 C12 1.514(3)
C11 H11A 0.9700
C11 H11B 0.9700
C12 H12A 0.9700
C12 H12B 0.9700
Cl1 O9 1.4243(16)
Cl1 O8 1.4365(17)
Cl1 O7 1.4451(15)
Cl1 O10 1.4573(16)

loop_
_geom_hbond_atom_site_label_D
_geom_hbond_atom_site_label_H
_geom_hbond_atom_site_label_A
_geom_hbond_distance_DH
_geom_hbond_distance_HA
_geom_hbond_distance_DA
_geom_hbond_angle_DHA
_geom_hbond_site_symmetry_A
O1 H1A O10 0.77(3) 2.03(3) 2.783(2) 165(3) 3_566
O4 H4 O1 0.76(4) 2.14(4) 2.877(2) 164(3) 3_656
